data_7023614
loop_
_publ_author_name
'Galstyan, Anzhela'
'Sanz Miguel, Pablo J.'
'Weise, Katrin'
'Lippert, Bernhard'

_publ_section_title
;
 Discrete and polymeric heteronuclear constructs derived from triangular
 2,2'-bipyrazine complexes of cis-a2Pt(II) (with a = NH3 or a2 = en).
;
_journal_issue 45
_journal_name_full 'Dalton transactions (Cambridge, England : 2003)'
_journal_page_first 16151
_journal_page_last 16161
_journal_paper_doi 10.1039/c3dt51589c
_journal_volume 42
_journal_year 2013
_chemical_formula_moiety 'C60 H96 Cu4 N36 O6 Pt6, 20(N O3), 22(H2 O)'
_chemical_formula_sum 'C60 H140 Cu4 N56 O88 Pt6'
_chemical_formula_weight 4478.98
_chemical_name_systematic
;
 ?
;
_space_group_IT_number 2
_symmetry_cell_setting triclinic
_symmetry_space_group_name_Hall '-P 1'
_symmetry_space_group_name_H-M 'P -1'
_atom_sites_solution_hydrogens geom
_atom_sites_solution_primary direct
_atom_sites_solution_secondary difmap
_audit_creation_date 2009-02-26T17:30:55-00:00
_audit_creation_method 'WinGX routine CIF_UPDATE'
_cell_angle_alpha 98.906(3)
_cell_angle_beta 108.024(3)
_cell_angle_gamma 115.872(3)
_cell_formula_units_Z 1
_cell_length_a 14.7659(5)
_cell_length_b 15.7964(6)
_cell_length_c 17.9343(6)
_cell_measurement_reflns_used 13057
_cell_measurement_temperature 150(2)
_cell_measurement_theta_max 28.2485
_cell_measurement_theta_min 2.284
_cell_volume 3367.6(3)
_computing_cell_refinement
;
CrysAlis RED, Oxford Diffraction Ltd.,
Version 1.171.32.37 (release 24-10-2008 CrysAlis171 .NET)
(compiled Oct 24 2008,09:44:38)
;
_computing_data_collection
;
CrysAlis CCD, Oxford Diffraction Ltd.,
Version 1.171.32.37 (release 24-10-2008 CrysAlis171 .NET)
(compiled Oct 24 2008,09:44:38)
;
_computing_data_reduction
;
CrysAlis RED, Oxford Diffraction Ltd.,
Version 1.171.32.37 (release 24-10-2008 CrysAlis171 .NET)
(compiled Oct 24 2008,09:44:38)
;
_computing_molecular_graphics 'POV-Ray for Windows (version 3.6)'
_computing_publication_material 'SHELXL-97 (Sheldrick, 1997)'
_computing_structure_refinement 'SHELXL-97 (Sheldrick, 1997)'
_computing_structure_solution 'SHELXS-97 (Sheldrick, 1990)'
_diffrn_ambient_temperature 150(2)
_diffrn_measured_fraction_theta_full 0.993
_diffrn_measured_fraction_theta_max 0.84
_diffrn_measurement_device_type 'Xcalibur, Sapphire3'
_diffrn_measurement_method '\w scans'
_diffrn_radiation_monochromator graphite
_diffrn_radiation_type MoK\a
_diffrn_radiation_wavelength 0.71073
_diffrn_reflns_av_R_equivalents 0.0404
_diffrn_reflns_av_unetI/netI 0.0997
_diffrn_reflns_limit_h_max 19
_diffrn_reflns_limit_h_min -19
_diffrn_reflns_limit_k_max 20
_diffrn_reflns_limit_k_min -20
_diffrn_reflns_limit_l_max 23
_diffrn_reflns_limit_l_min -20
_diffrn_reflns_number 30149
_diffrn_reflns_theta_full 25
_diffrn_reflns_theta_max 28.3
_diffrn_reflns_theta_min 2.29
_exptl_absorpt_coefficient_mu 6.956
_exptl_absorpt_correction_T_max 0.249
_exptl_absorpt_correction_T_min 0.120
_exptl_absorpt_correction_type multi-scan
_exptl_absorpt_process_details sadabs
_exptl_crystal_colour green
_exptl_crystal_density_diffrn 2.209
_exptl_crystal_density_method 'not measured'
_exptl_crystal_description prisms
_exptl_crystal_F_000 2180
_exptl_crystal_size_max 0.3
_exptl_crystal_size_mid 0.2
_exptl_crystal_size_min 0.2
_refine_diff_density_max 4.65
_refine_diff_density_min -3.87
_refine_diff_density_rms 0.286
_refine_ls_extinction_method none
_refine_ls_goodness_of_fit_ref 0.992
_refine_ls_hydrogen_treatment constr
_refine_ls_matrix_type full
_refine_ls_number_parameters 868
_refine_ls_number_reflns 14061
_refine_ls_number_restraints 18
_refine_ls_restrained_S_all 0.997
_refine_ls_R_factor_all 0.0798
_refine_ls_R_factor_gt 0.0528
_refine_ls_shift/su_max 0.001
_refine_ls_shift/su_mean 0
_refine_ls_structure_factor_coef Fsqd
_refine_ls_weighting_details 'calc w=1/[\s^2^(Fo^2^)+(0.0849P)^2^+0.0000P] where P=(Fo^2^+2Fc^2^)/3'
_refine_ls_weighting_scheme calc
_refine_ls_wR_factor_gt 0.1408
_refine_ls_wR_factor_ref 0.1469
_reflns_number_gt 9454
_reflns_number_total 14061
_reflns_threshold_expression >2sigma(I)
_cod_data_source_file c3dt51589c.txt
_cod_data_source_block 1
_cod_original_cell_volume 3367.5(2)
_cod_original_sg_symbol_H-M P-1
_cod_database_code 7023614

loop_
_symmetry_equiv_pos_as_xyz
'x, y, z'
'-x, -y, -z'

loop_
_atom_site_label
_atom_site_type_symbol
_atom_site_fract_x
_atom_site_fract_y
_atom_site_fract_z
_atom_site_U_iso_or_equiv
_atom_site_adp_type
_atom_site_occupancy
_atom_site_symmetry_multiplicity
_atom_site_calc_flag
_atom_site_refinement_flags
Pt1 Pt 0.89840(3) 0.19271(3) 0.37050(3) 0.01084(11) Uani 1 1 d .
Pt2 Pt 1.42521(3) 0.55806(3) 0.30940(3) 0.01209(11) Uani 1 1 d .
Pt3 Pt 1.24416(3) -0.00709(3) 0.25553(3) 0.01152(11) Uani 1 1 d .
Cu1 Cu 0.91007(11) 0.49173(10) 0.13550(9) 0.0171(3) Uani 1 1 d .
Cu2 Cu 0.66606(11) -0.21772(9) 0.02850(8) 0.0130(3) Uani 1 1 d .
N11 N 0.9766(8) 0.3062(6) 0.4785(5) 0.016(2) Uani 1 1 d .
H11A H 1.0341 0.3608 0.477 0.019 Uiso 1 1 calc R
H11B H 0.9278 0.3242 0.4862 0.019 Uiso 1 1 calc R
C12 C 1.0206(11) 0.2750(9) 0.5485(7) 0.024(3) Uani 1 1 d .
H12A H 1.0365 0.3198 0.602 0.029 Uiso 1 1 calc R
H12B H 1.0902 0.2781 0.5519 0.029 Uiso 1 1 calc R
C13 C 0.9333(11) 0.1699(8) 0.5317(7) 0.024(3) Uani 1 1 d .
H13A H 0.9629 0.142 0.572 0.029 Uiso 1 1 calc R
H13B H 0.8678 0.1684 0.5369 0.029 Uiso 1 1 calc R
N14 N 0.9014(7) 0.1105(6) 0.4452(5) 0.014(2) Uani 1 1 d .
H14A H 0.8324 0.0539 0.4254 0.016 Uiso 1 1 calc R
H14B H 0.9517 0.0909 0.4453 0.016 Uiso 1 1 calc R
N21 N 1.5755(7) 0.5746(7) 0.3692(6) 0.022(2) Uani 1 1 d .
H21A H 1.5687 0.5269 0.3943 0.026 Uiso 1 1 calc R
H21B H 1.6045 0.5669 0.3318 0.026 Uiso 1 1 calc R
C22 C 1.6488(10) 0.6746(9) 0.4319(8) 0.028(3) Uani 1 1 d .
H22A H 1.6715 0.7254 0.4048 0.034 Uiso 1 1 calc R
H22B H 1.7165 0.6793 0.471 0.034 Uiso 1 1 calc R
C23 C 1.5874(10) 0.6921(10) 0.4773(8) 0.028(3) Uani 1 1 d .
H23A H 1.6306 0.7626 0.5146 0.034 Uiso 1 1 calc R
H23B H 1.5758 0.6486 0.5119 0.034 Uiso 1 1 calc R
N24 N 1.4778(8) 0.6695(7) 0.4160(6) 0.025(3) Uani 1 1 d .
H24A H 1.4847 0.7259 0.4039 0.03 Uiso 1 1 calc R
H24B H 1.4267 0.6494 0.4382 0.03 Uiso 1 1 calc R
N31 N 1.4072(8) 0.0525(7) 0.3286(6) 0.022(2) Uani 1 1 d .
H31A H 1.4339 0.0178 0.3055 0.027 Uiso 1 1 calc R
H31B H 1.4465 0.118 0.3318 0.027 Uiso 1 1 calc R
C32 C 1.4228(9) 0.0479(10) 0.4113(8) 0.030(3) Uani 1 1 d .
H32A H 1.4216 0.1035 0.4443 0.036 Uiso 1 1 calc R
H32B H 1.4954 0.0539 0.4404 0.036 Uiso 1 1 calc R
C33 C 1.3284(10) -0.0524(9) 0.4022(8) 0.028(3) Uani 1 1 d .
H33A H 1.3353 -0.1082 0.3765 0.034 Uiso 1 1 calc R
H33B H 1.329 -0.0547 0.4572 0.034 Uiso 1 1 calc R
N34 N 1.2254(7) -0.0591(6) 0.3478(5) 0.014(2) Uani 1 1 d .
H34A H 1.207 -0.0228 0.3789 0.017 Uiso 1 1 calc R
H34B H 1.1681 -0.1247 0.3255 0.017 Uiso 1 1 calc R
N1A N 0.8983(7) 0.4059(7) 0.2080(5) 0.016(2) Uani 1 1 d .
C2A C 0.9884(9) 0.3996(8) 0.2435(7) 0.014(2) Uani 1 1 d .
C3A C 0.9897(9) 0.3377(8) 0.2886(7) 0.014(2) Uani 1 1 d .
H3AA H 1.054 0.3331 0.3109 0.017 Uiso 1 1 calc R
N4A N 0.8989(7) 0.2825(6) 0.3016(6) 0.013(2) Uani 1 1 d .
C5A C 0.8110(9) 0.2917(8) 0.2694(7) 0.0183(18) Uani 1 1 d .
H5AA H 0.7476 0.2552 0.2792 0.022 Uiso 1 1 calc R
C6A C 0.8088(9) 0.3521(8) 0.2224(7) 0.0183(18) Uani 1 1 d .
H6AA H 0.7441 0.3562 0.1998 0.022 Uiso 1 1 calc R
N1B N 1.0695(8) 0.5255(7) 0.1871(6) 0.020(2) Uani 1 1 d .
C2B C 1.0855(9) 0.4670(7) 0.2311(6) 0.0096(15) Uani 1 1 d .
C3B C 1.1871(8) 0.4757(7) 0.2643(6) 0.0096(15) Uani 1 1 d .
H3BA H 1.1962 0.4318 0.2925 0.012 Uiso 1 1 calc R
N4B N 1.2757(7) 0.5471(6) 0.2570(6) 0.015(2) Uani 1 1 d .
C5B C 1.2597(9) 0.6052(8) 0.2186(7) 0.019(3) Uani 1 1 d .
H5BA H 1.3215 0.6571 0.2154 0.023 Uiso 1 1 calc R
C6B C 1.1556(9) 0.5957(8) 0.1812(7) 0.019(3) Uani 1 1 d .
H6BA H 1.1471 0.639 0.1521 0.022 Uiso 1 1 calc R
N1C N 1.3659(7) 0.3263(6) 0.0696(5) 0.0117(19) Uani 1 1 d .
C2C C 1.3443(9) 0.2952(7) 0.1310(7) 0.013(2) Uani 1 1 d .
C3C C 1.3555(9) 0.3591(8) 0.1985(7) 0.017(2) Uani 1 1 d .
H3CA H 1.3396 0.3358 0.2412 0.02 Uiso 1 1 calc R
N4C N 1.3895(7) 0.4563(6) 0.2048(5) 0.013(2) Uani 1 1 d .
C5C C 1.4092(8) 0.4850(7) 0.1428(7) 0.013(2) Uani 1 1 d .
H5CA H 1.4327 0.5524 0.146 0.015 Uiso 1 1 calc R
C6C C 1.3969(9) 0.4211(8) 0.0748(7) 0.017(3) Uani 1 1 d .
H6CA H 1.4104 0.4438 0.0312 0.02 Uiso 1 1 calc R
N1D N 1.3057(7) 0.1398(6) 0.0504(5) 0.012(2) Uani 1 1 d .
C2D C 1.3130(8) 0.1904(7) 0.1194(7) 0.012(2) Uani 1 1 d .
C3D C 1.2955(8) 0.1482(8) 0.1795(7) 0.013(2) Uani 1 1 d .
H3DA H 1.3002 0.1858 0.2288 0.015 Uiso 1 1 calc R
N4D N 1.2718(7) 0.0530(6) 0.1671(5) 0.0105(19) Uani 1 1 d .
C5D C 1.2657(9) 0.0023(8) 0.0976(7) 0.014(2) Uani 1 1 d .
H5DA H 1.25 -0.0645 0.0886 0.017 Uiso 1 1 calc R
C6D C 1.2820(9) 0.0463(8) 0.0384(7) 0.016(2) Uani 1 1 d .
H6DA H 1.2761 0.009 -0.0116 0.019 Uiso 1 1 calc R
N1E N 0.8526(8) -0.1664(6) 0.0941(6) 0.017(2) Uani 1 1 d .
C2E C 0.9087(9) -0.0811(8) 0.1589(6) 0.013(2) Uani 1 1 d .
C3E C 1.0207(9) -0.0339(8) 0.2025(7) 0.014(2) Uani 1 1 d .
H3EA H 1.0584 0.0293 0.2449 0.017 Uiso 1 1 calc R
N4E N 1.0793(7) -0.0737(6) 0.1875(5) 0.0117(19) Uani 1 1 d .
C5E C 1.0251(9) -0.1607(8) 0.1229(7) 0.018(3) Uani 1 1 d .
H5EA H 1.0641 -0.1912 0.1102 0.021 Uiso 1 1 calc R
C6E C 0.9108(9) -0.2046(8) 0.0754(7) 0.018(3) Uani 1 1 d .
H6EA H 0.8734 -0.2635 0.0283 0.022 Uiso 1 1 calc R
N1F N 0.7322(8) -0.0928(7) 0.1305(5) 0.014(2) Uani 1 1 d .
C2F C 0.8399(9) -0.0426(7) 0.1782(6) 0.010(2) Uani 1 1 d .
C3F C 0.8871(9) 0.0412(8) 0.2472(7) 0.017(3) Uani 1 1 d .
H3FA H 0.9649 0.0762 0.281 0.02 Uiso 1 1 calc R
N4F N 0.8253(7) 0.0730(7) 0.2667(5) 0.015(2) Uani 1 1 d .
C5F C 0.7142(9) 0.0194(8) 0.2189(8) 0.022(3) Uani 1 1 d .
H5FA H 0.6674 0.0379 0.2339 0.026 Uiso 1 1 calc R
C6F C 0.6688(9) -0.0611(8) 0.1493(7) 0.014(2) Uani 1 1 d .
H6FA H 0.5917 -0.0947 0.114 0.016 Uiso 1 1 calc R
N1N N 1.5795(9) 0.8958(8) 0.3609(7) 0.030(3) Uani 1 1 d .
O11 O 1.5737(9) 0.8176(7) 0.3275(6) 0.047(3) Uani 1 1 d .
O12 O 1.6534(8) 0.9762(8) 0.3646(7) 0.056(3) Uani 1 1 d .
O13 O 1.5158(10) 0.8916(11) 0.3922(8) 0.073(4) Uani 1 1 d .
N2N N 1.3465(16) -0.1681(11) 0.1522(9) 0.057(3) Uani 1 1 d .
O21 O 1.2549(15) -0.1824(11) 0.1530(10) 0.100(4) Uani 1 1 d .
O22 O 1.4344(11) -0.0916(13) 0.1999(12) 0.117(5) Uani 1 1 d .
O23 O 1.3396(12) -0.2349(14) 0.0991(10) 0.122(5) Uani 1 1 d .
N3N N 0.7079(13) 0.4939(12) 0.0772(9) 0.056(3) Uani 1 1 d .
O31 O 0.7522(10) 0.4402(9) 0.0986(8) 0.064(3) Uani 1 1 d .
O32 O 0.6063(11) 0.4485(11) 0.0438(9) 0.082(3) Uani 1 1 d .
O33 O 0.7654(11) 0.5793(9) 0.0888(9) 0.077(3) Uani 1 1 d .
N4N N 1.2142(10) 0.2649(9) 0.3480(7) 0.037(2) Uani 1 1 d .
O41 O 1.2852(15) 0.3512(11) 0.3562(9) 0.105(4) Uani 1 1 d .
O42 O 1.2220(12) 0.1974(14) 0.3156(9) 0.115(5) Uani 1 1 d .
O43 O 1.1372(13) 0.2486(13) 0.3695(12) 0.115(4) Uani 1 1 d .
N5N N 0.8891(10) 0.5570(9) -0.0062(8) 0.034(3) Uani 1 1 d .
O51 O 0.9509(16) 0.5745(11) 0.0680(8) 0.125(6) Uani 1 1 d .
O52 O 0.7946(9) 0.4803(8) -0.0408(6) 0.045(3) Uani 1 1 d .
O53 O 0.9215(9) 0.6169(8) -0.0425(6) 0.046(3) Uani 1 1 d .
N6N N 1.1232(8) 0.0610(7) 0.4586(6) 0.020(2) Uani 1 1 d .
O61 O 1.2158(7) 0.0646(6) 0.4854(6) 0.033(2) Uani 1 1 d .
O62 O 1.1001(8) 0.1058(7) 0.5059(5) 0.036(3) Uani 1 1 d .
O63 O 1.0542(8) 0.0132(7) 0.3844(5) 0.038(2) Uani 1 1 d .
N7N N 1.0089(9) 0.7013(7) 0.2603(7) 0.026(2) Uani 1 1 d .
O71 O 0.9358(7) 0.6118(6) 0.2474(5) 0.030(2) Uani 1 1 d .
O72 O 0.9851(7) 0.7675(6) 0.2719(6) 0.034(2) Uani 1 1 d .
O73 O 1.1003(10) 0.7239(8) 0.2638(10) 0.085(5) Uani 1 1 d .
N8N N 1.5386(11) 0.3415(8) 0.3895(7) 0.056(3) Uani 1 1 d D
O81 O 1.5786(9) 0.4287(7) 0.4488(6) 0.064(3) Uani 1 1 d D
O82 O 1.5226(11) 0.3387(9) 0.3124(6) 0.082(3) Uani 1 1 d D
O83 O 1.5235(11) 0.2614(7) 0.4076(8) 0.077(3) Uani 1 1 d D
N9N N 1.0417(10) 0.1869(8) 0.1330(8) 0.057(3) Uani 1 1 d D
O91 O 1.0767(11) 0.2739(8) 0.1816(8) 0.100(4) Uani 1 1 d D
O92 O 0.9418(8) 0.1115(9) 0.1118(10) 0.117(5) Uani 1 1 d D
O93 O 1.1089(10) 0.1710(12) 0.1064(9) 0.122(5) Uani 1 1 d D
N10N N 1.7457(8) 0.3106(7) 0.5417(6) 0.037(2) Uani 1 1 d D
O101 O 1.7988(11) 0.3941(8) 0.6033(7) 0.105(4) Uani 1 1 d D
O102 O 1.7888(10) 0.2967(12) 0.4909(8) 0.115(5) Uani 1 1 d D
O103 O 1.6359(8) 0.2561(11) 0.5159(10) 0.115(4) Uani 1 1 d D
O1 O 0.8651(11) 0.3400(10) 0.0351(8) 0.086(3) Uani 1 1 d .
H11 H 0.8237 0.3248 -0.0157 0.104 Uiso 1 1 d R
H12 H 0.9276 0.3494 0.0383 0.104 Uiso 1 1 d R
O2 O 0.4929(6) -0.2415(6) -0.0135(5) 0.027(2) Uani 1 1 d .
H21 H 0.4672 -0.2289 0.0204 0.032 Uiso 1 1 d R
H22 H 0.4413 -0.2961 -0.0524 0.032 Uiso 1 1 d R
O3 O 0.6241(6) -0.3076(5) 0.0907(5) 0.0175(17) Uani 1 1 d .
H31 H 0.5901 -0.3682 0.0595 0.021 Uiso 1 1 d R
H32 H 0.5881 -0.3031 0.1184 0.021 Uiso 1 1 d R
O1W O 0.7712(8) -0.2835(8) 0.2310(6) 0.043(3) Uani 1 1 d .
H1W H 0.8261 -0.2828 0.2246 0.052 Uiso 1 1 d R
H2W H 0.771 -0.2316 0.2236 0.052 Uiso 1 1 d R
O2W O 1.6374(8) 1.1404(7) 0.3423(6) 0.042(3) Uani 1 1 d .
H3W H 1.6297 1.0834 0.3399 0.05 Uiso 1 1 d R
H4W H 1.68 1.1795 0.3924 0.05 Uiso 1 1 d R
O3W O 1.2132(8) 0.1259(7) 0.6724(6) 0.042(3) Uani 1 1 d .
H5W H 1.2097 0.0767 0.6877 0.051 Uiso 1 1 d R
H6W H 1.2087 0.1134 0.6231 0.051 Uiso 1 1 d R
O4W O 0.4987(7) -0.2812(6) 0.1619(5) 0.025(2) Uani 1 1 d .
H7W H 0.5155 -0.2608 0.2137 0.03 Uiso 1 1 d R
H8W H 0.4306 -0.3004 0.1355 0.03 Uiso 1 1 d R
O5W O 0.7823(9) 0.1690(8) 0.0844(8) 0.074(4) Uani 1 1 d .
H9W H 0.8175 0.2199 0.1282 0.088 Uiso 1 1 d R
H10W H 0.8294 0.166 0.068 0.088 Uiso 1 1 d R
O6W O 0.6549(9) -0.4681(9) 0.2500(7) 0.059(3) Uani 1 1 d .
H11W H 0.6632 -0.4102 0.2619 0.071 Uiso 1 1 d R
H12W H 0.6029 -0.5028 0.2012 0.071 Uiso 1 1 d R
O7W O 0.5649(10) 0.1028(10) 0.0629(11) 0.111(7) Uani 1 1 d .
H13W H 0.5439 0.0657 0.0908 0.133 Uiso 1 1 d R
H14W H 0.6124 0.0938 0.051 0.133 Uiso 1 1 d R
O8W O 1.5277(10) 1.1605(14) 0.2004(12) 0.134(8) Uani 1 1 d .
H15W H 1.4592 1.1357 0.1895 0.161 Uiso 1 1 d R
H16W H 1.556 1.2228 0.2089 0.161 Uiso 1 1 d R
O9W O 1.1818(11) 0.4708(14) 0.5026(15) 0.198(14) Uani 1 1 d .
H17W H 1.2315 0.4679 0.49 0.238 Uiso 1 1 d R
H18W H 1.1703 0.5136 0.485 0.238 Uiso 1 1 d R
O10W O 0.7727(11) -0.5359(11) 0.3582(9) 0.086(3) Uani 1 1 d .
H19W H 0.7595 -0.5229 0.3119 0.104 Uiso 1 1 d R
H20W H 0.7132 -0.5887 0.3494 0.104 Uiso 1 1 d R
O11W O 1.0597(15) 0.5197(10) 0.5863(8) 0.125(6) Uani 1 1 d .
H21W H 1.0833 0.5839 0.6022 0.15 Uiso 1 1 d R
H22W H 1.0214 0.489 0.602 0.15 Uiso 1 1 d R

loop_
_atom_site_aniso_label
_atom_site_aniso_U_11
_atom_site_aniso_U_22
_atom_site_aniso_U_33
_atom_site_aniso_U_23
_atom_site_aniso_U_13
_atom_site_aniso_U_12
Pt1 0.0125(2) 0.0106(2) 0.0103(2) 0.00499(16) 0.00629(17) 0.00517(17)
Pt2 0.0113(2) 0.0092(2) 0.0131(2) 0.00301(16) 0.00508(17) 0.00358(17)
Pt3 0.0134(2) 0.0118(2) 0.0109(2) 0.00583(16) 0.00573(17) 0.00658(17)
Cu1 0.0148(7) 0.0183(7) 0.0189(8) 0.0122(6) 0.0054(6) 0.0082(6)
Cu2 0.0171(7) 0.0115(6) 0.0079(7) 0.0031(5) 0.0048(6) 0.0058(5)
N11 0.020(5) 0.012(4) 0.009(5) 0.000(4) 0.007(4) 0.004(4)
C12 0.037(8) 0.023(6) 0.015(6) 0.010(5) 0.011(6) 0.016(6)
C13 0.040(8) 0.018(6) 0.014(6) 0.005(5) 0.018(6) 0.009(6)
N14 0.013(5) 0.010(4) 0.012(5) 0.007(4) 0.003(4) 0.002(4)
N21 0.016(5) 0.029(6) 0.024(6) 0.011(4) 0.007(4) 0.015(5)
C22 0.022(7) 0.022(6) 0.025(7) 0.006(5) 0.002(6) 0.006(5)
C23 0.026(7) 0.035(7) 0.021(7) 0.003(6) 0.004(6) 0.019(6)
N24 0.025(6) 0.017(5) 0.016(5) -0.005(4) -0.005(5) 0.009(4)
N31 0.016(5) 0.026(5) 0.020(6) 0.011(4) 0.004(4) 0.009(4)
C32 0.007(6) 0.051(9) 0.020(7) 0.011(6) -0.001(5) 0.011(6)
C33 0.031(7) 0.030(7) 0.026(7) 0.020(6) 0.005(6) 0.019(6)
N34 0.011(5) 0.014(5) 0.013(5) 0.006(4) 0.004(4) 0.002(4)
N1A 0.016(5) 0.022(5) 0.007(5) 0.008(4) 0.000(4) 0.011(4)
C2A 0.018(6) 0.011(5) 0.012(6) 0.001(4) 0.009(5) 0.006(5)
C3A 0.015(6) 0.017(5) 0.009(5) 0.006(4) 0.003(5) 0.009(5)
N4A 0.017(5) 0.010(4) 0.014(5) 0.010(4) 0.009(4) 0.004(4)
C5A 0.010(4) 0.020(4) 0.026(5) 0.013(3) 0.010(3) 0.005(3)
C6A 0.010(4) 0.020(4) 0.026(5) 0.013(3) 0.010(3) 0.005(3)
N1B 0.018(5) 0.017(5) 0.018(5) 0.003(4) 0.003(4) 0.008(4)
C2B 0.017(4) 0.007(3) 0.007(4) 0.006(3) 0.007(3) 0.005(3)
C3B 0.017(4) 0.007(3) 0.007(4) 0.006(3) 0.007(3) 0.005(3)
N4B 0.017(5) 0.009(4) 0.014(5) -0.001(4) 0.005(4) 0.006(4)
C5B 0.021(6) 0.016(6) 0.017(6) 0.008(5) 0.008(5) 0.007(5)
C6B 0.018(6) 0.017(6) 0.027(7) 0.014(5) 0.011(5) 0.011(5)
N1C 0.011(5) 0.015(5) 0.006(4) 0.005(4) 0.001(4) 0.004(4)
C2C 0.016(6) 0.007(5) 0.012(6) 0.003(4) 0.005(5) 0.004(4)
C3C 0.019(6) 0.020(6) 0.013(6) 0.012(5) 0.008(5) 0.008(5)
N4C 0.018(5) 0.009(4) 0.010(5) 0.002(4) 0.006(4) 0.005(4)
C5C 0.012(5) 0.003(5) 0.014(6) 0.001(4) -0.004(5) 0.003(4)
C6C 0.016(6) 0.014(5) 0.011(6) 0.007(4) 0.002(5) 0.003(5)
N1D 0.017(5) 0.014(4) 0.005(4) 0.003(4) 0.004(4) 0.008(4)
C2D 0.005(5) 0.008(5) 0.014(6) 0.004(4) 0.002(4) -0.001(4)
C3D 0.011(5) 0.014(5) 0.013(6) 0.007(4) 0.005(5) 0.006(4)
N4D 0.016(5) 0.011(4) 0.011(5) 0.008(4) 0.007(4) 0.011(4)
C5D 0.016(6) 0.010(5) 0.013(6) 0.007(4) 0.005(5) 0.003(5)
C6D 0.019(6) 0.016(6) 0.012(6) 0.003(4) 0.005(5) 0.009(5)
N1E 0.020(5) 0.014(5) 0.011(5) 0.000(4) 0.005(4) 0.007(4)
C2E 0.029(6) 0.013(5) 0.003(5) 0.004(4) 0.008(5) 0.015(5)
C3E 0.019(6) 0.012(5) 0.012(6) 0.005(4) 0.009(5) 0.007(5)
N4E 0.016(5) 0.009(4) 0.016(5) 0.009(4) 0.009(4) 0.008(4)
C5E 0.015(6) 0.013(5) 0.024(7) 0.008(5) 0.011(5) 0.004(5)
C6E 0.019(6) 0.017(6) 0.009(6) -0.006(4) 0.000(5) 0.009(5)
N1F 0.025(5) 0.019(5) 0.004(4) 0.007(4) 0.009(4) 0.015(4)
C2F 0.014(5) 0.011(5) 0.009(5) 0.008(4) 0.005(4) 0.008(4)
C3F 0.018(6) 0.023(6) 0.010(6) 0.005(5) 0.005(5) 0.012(5)
N4F 0.015(5) 0.024(5) 0.007(5) 0.003(4) 0.006(4) 0.011(4)
C5F 0.017(6) 0.019(6) 0.032(7) 0.010(5) 0.014(5) 0.009(5)
C6F 0.016(6) 0.018(6) 0.014(6) 0.007(4) 0.011(5) 0.010(5)
N1N 0.031(7) 0.033(6) 0.017(6) 0.006(5) 0.007(5) 0.011(5)
O11 0.067(7) 0.035(6) 0.029(6) -0.002(4) 0.006(5) 0.032(6)
O12 0.025(5) 0.046(6) 0.067(8) 0.039(6) 0.001(5) 0.000(5)
O13 0.048(7) 0.121(11) 0.059(9) 0.014(8) 0.036(7) 0.046(8)
N2N 0.105(9) 0.048(6) 0.049(6) 0.019(5) 0.043(7) 0.056(7)
O21 0.130(10) 0.075(7) 0.091(8) 0.029(6) 0.031(7) 0.060(7)
O22 0.050(6) 0.107(9) 0.154(12) 0.048(9) 0.003(7) 0.033(7)
O23 0.072(7) 0.186(13) 0.095(9) 0.009(9) 0.001(7) 0.091(9)
N3N 0.066(7) 0.065(7) 0.057(7) 0.033(6) 0.031(6) 0.043(6)
O31 0.071(6) 0.070(6) 0.101(8) 0.057(6) 0.055(6) 0.053(5)
O32 0.061(6) 0.092(7) 0.075(7) 0.030(6) 0.017(6) 0.032(6)
O33 0.083(7) 0.043(5) 0.118(9) 0.023(5) 0.054(6) 0.036(5)
N4N 0.037(5) 0.042(5) 0.025(5) -0.001(4) 0.012(4) 0.020(4)
O41 0.159(11) 0.059(6) 0.061(7) 0.020(5) 0.021(7) 0.045(7)
O42 0.081(8) 0.179(12) 0.072(8) -0.014(8) 0.028(6) 0.078(8)
O43 0.082(8) 0.133(11) 0.137(11) 0.045(9) 0.067(8) 0.048(8)
N5N 0.043(8) 0.034(7) 0.041(8) 0.017(6) 0.026(6) 0.025(6)
O51 0.214(13) 0.089(7) 0.043(6) -0.005(5) -0.020(7) 0.114(9)
O52 0.044(6) 0.057(7) 0.028(6) 0.017(5) 0.007(5) 0.027(6)
O53 0.080(8) 0.051(7) 0.046(7) 0.034(6) 0.041(6) 0.049(6)
N6N 0.024(6) 0.017(5) 0.018(6) 0.011(4) 0.009(5) 0.007(4)
O61 0.030(5) 0.029(5) 0.032(6) 0.004(4) 0.006(4) 0.017(4)
O62 0.045(6) 0.051(6) 0.021(5) 0.005(4) 0.008(5) 0.037(5)
O63 0.046(6) 0.037(5) 0.015(5) 0.006(4) 0.003(5) 0.017(5)
N7N 0.032(7) 0.019(5) 0.026(6) 0.006(4) 0.015(5) 0.011(5)
O71 0.032(5) 0.016(4) 0.025(5) 0.000(4) 0.007(4) 0.004(4)
O72 0.036(5) 0.027(5) 0.038(6) 0.009(4) 0.014(5) 0.017(4)
O73 0.042(7) 0.022(6) 0.171(15) -0.004(7) 0.053(8) 0.007(5)
N8N 0.066(7) 0.065(7) 0.057(7) 0.033(6) 0.031(6) 0.043(6)
O81 0.071(6) 0.070(6) 0.101(8) 0.057(6) 0.055(6) 0.053(5)
O82 0.061(6) 0.092(7) 0.075(7) 0.030(6) 0.017(6) 0.032(6)
O83 0.083(7) 0.043(5) 0.118(9) 0.023(5) 0.054(6) 0.036(5)
N9N 0.105(9) 0.048(6) 0.049(6) 0.019(5) 0.043(7) 0.056(7)
O91 0.130(10) 0.075(7) 0.091(8) 0.029(6) 0.031(7) 0.060(7)
O92 0.050(6) 0.107(9) 0.154(12) 0.048(9) 0.003(7) 0.033(7)
O93 0.072(7) 0.186(13) 0.095(9) 0.009(9) 0.001(7) 0.091(9)
N10N 0.037(5) 0.042(5) 0.025(5) -0.001(4) 0.012(4) 0.020(4)
O101 0.159(11) 0.059(6) 0.061(7) 0.020(5) 0.021(7) 0.045(7)
O102 0.081(8) 0.179(12) 0.072(8) -0.014(8) 0.028(6) 0.078(8)
O103 0.082(8) 0.133(11) 0.137(11) 0.045(9) 0.067(8) 0.048(8)
O1 0.069(6) 0.112(8) 0.072(7) 0.010(6) 0.027(6) 0.050(6)
O2 0.014(4) 0.024(5) 0.033(5) 0.003(4) 0.009(4) 0.006(4)
O3 0.021(4) 0.014(4) 0.020(4) 0.006(3) 0.014(4) 0.007(3)
O1W 0.051(6) 0.066(7) 0.022(5) 0.009(5) 0.013(5) 0.043(6)
O2W 0.040(6) 0.033(5) 0.051(7) 0.011(5) 0.023(5) 0.017(5)
O3W 0.066(7) 0.037(6) 0.043(6) 0.025(5) 0.030(6) 0.033(5)
O4W 0.027(5) 0.027(5) 0.025(5) 0.007(4) 0.014(4) 0.015(4)
O5W 0.058(8) 0.044(7) 0.091(10) -0.015(7) 0.033(7) 0.015(6)
O6W 0.065(8) 0.065(8) 0.050(7) 0.017(6) 0.030(6) 0.032(7)
O7W 0.043(8) 0.074(10) 0.175(18) 0.061(11) 0.014(9) 0.014(7)
O8W 0.034(8) 0.179(18) 0.22(2) 0.134(17) 0.070(11) 0.052(10)
O9W 0.036(8) 0.176(19) 0.36(3) 0.22(2) 0.045(13) 0.017(10)
O10W 0.069(6) 0.112(8) 0.072(7) 0.010(6) 0.027(6) 0.050(6)
O11W 0.214(13) 0.089(7) 0.043(6) -0.005(5) -0.020(7) 0.114(9)

loop_
_atom_type_symbol
_atom_type_description
_atom_type_scat_dispersion_real
_atom_type_scat_dispersion_imag
_atom_type_scat_source
C C 0.0033 0.0016 'International Tables Vol C Tables 4.2.6.8 and 6.1.1.4'
H H 0 0 'International Tables Vol C Tables 4.2.6.8 and 6.1.1.4'
N N 0.0061 0.0033 'International Tables Vol C Tables 4.2.6.8 and 6.1.1.4'
O O 0.0106 0.006 'International Tables Vol C Tables 4.2.6.8 and 6.1.1.4'
Cu Cu 0.3201 1.2651 'International Tables Vol C Tables 4.2.6.8 and 6.1.1.4'
Pt Pt -1.7033 8.3905 'International Tables Vol C Tables 4.2.6.8 and 6.1.1.4'

loop_
_geom_angle_atom_site_label_1
_geom_angle_atom_site_label_2
_geom_angle_atom_site_label_3
_geom_angle
_geom_angle_site_symmetry_1
_geom_angle_site_symmetry_3
N11 Pt1 N14 83.6(4) . .
N11 Pt1 N4A 92.9(4) . .
N14 Pt1 N4A 176.5(4) . .
N11 Pt1 N4F 175.4(4) . .
N14 Pt1 N4F 92.4(4) . .
N4A Pt1 N4F 91.1(4) . .
N21 Pt2 N4C 92.5(4) . .
N21 Pt2 N4B 176.0(4) . .
N4C Pt2 N4B 91.4(3) . .
N21 Pt2 N24 83.1(4) . .
N4C Pt2 N24 174.0(4) . .
N4B Pt2 N24 93.1(4) . .
N34 Pt3 N4E 93.2(4) . .
N34 Pt3 N31 82.8(4) . .
N4E Pt3 N31 175.7(4) . .
N34 Pt3 N4D 176.6(3) . .
N4E Pt3 N4D 89.8(3) . .
N31 Pt3 N4D 94.3(4) . .
O31 Cu1 O51 103.7(6) . .
O31 Cu1 N1A 88.0(4) . .
O51 Cu1 N1A 167.5(6) . .
O31 Cu1 N1B 168.2(4) . .
O51 Cu1 N1B 88.0(6) . .
N1A Cu1 N1B 80.2(4) . .
O31 Cu1 O71 86.5(4) . .
O51 Cu1 O71 99.0(4) . .
N1A Cu1 O71 85.9(3) . .
N1B Cu1 O71 93.4(3) . .
O3 Cu2 N1C 93.7(3) . 2_755
O3 Cu2 N1D 172.3(3) . 2_755
N1C Cu2 N1D 79.8(3) 2_755 2_755
O3 Cu2 N1F 92.2(3) . .
N1C Cu2 N1F 168.0(4) 2_755 .
N1D Cu2 N1F 94.9(3) 2_755 .
O3 Cu2 O2 87.0(3) . .
N1C Cu2 O2 97.8(3) 2_755 .
N1D Cu2 O2 89.8(3) 2_755 .
N1F Cu2 O2 93.0(3) . .
O3 Cu2 N1E 92.9(3) . .
N1C Cu2 N1E 94.0(3) 2_755 .
N1D Cu2 N1E 91.7(3) 2_755 .
N1F Cu2 N1E 75.2(3) . .
O2 Cu2 N1E 168.2(3) . .
C12 N11 Pt1 109.6(7) . .
C12 N11 H11A 109.8 . .
Pt1 N11 H11A 109.8 . .
C12 N11 H11B 109.8 . .
Pt1 N11 H11B 109.8 . .
H11A N11 H11B 108.2 . .
N11 C12 C13 107.1(10) . .
N11 C12 H12A 110.3 . .
C13 C12 H12A 110.3 . .
N11 C12 H12B 110.3 . .
C13 C12 H12B 110.3 . .
H12A C12 H12B 108.5 . .
N14 C13 C12 107.2(10) . .
N14 C13 H13A 110.3 . .
C12 C13 H13A 110.3 . .
N14 C13 H13B 110.3 . .
C12 C13 H13B 110.3 . .
H13A C13 H13B 108.5 . .
C13 N14 Pt1 110.1(7) . .
C13 N14 H14A 109.6 . .
Pt1 N14 H14A 109.6 . .
C13 N14 H14B 109.6 . .
Pt1 N14 H14B 109.6 . .
H14A N14 H14B 108.2 . .
C22 N21 Pt2 108.4(7) . .
C22 N21 H21A 110 . .
Pt2 N21 H21A 110 . .
C22 N21 H21B 110 . .
Pt2 N21 H21B 110 . .
H21A N21 H21B 108.4 . .
N21 C22 C23 107.9(10) . .
N21 C22 H22A 110.1 . .
C23 C22 H22A 110.1 . .
N21 C22 H22B 110.1 . .
C23 C22 H22B 110.1 . .
H22A C22 H22B 108.4 . .
C22 C23 N24 109.1(10) . .
C22 C23 H23A 109.9 . .
N24 C23 H23A 109.9 . .
C22 C23 H23B 109.9 . .
N24 C23 H23B 109.9 . .
H23A C23 H23B 108.3 . .
C23 N24 Pt2 109.0(7) . .
C23 N24 H24A 109.9 . .
Pt2 N24 H24A 109.9 . .
C23 N24 H24B 109.9 . .
Pt2 N24 H24B 109.9 . .
H24A N24 H24B 108.3 . .
C32 N31 Pt3 110.2(8) . .
C32 N31 H31A 109.6 . .
Pt3 N31 H31A 109.6 . .
C32 N31 H31B 109.6 . .
Pt3 N31 H31B 109.6 . .
H31A N31 H31B 108.1 . .
N31 C32 C33 107.9(10) . .
N31 C32 H32A 110.1 . .
C33 C32 H32A 110.1 . .
N31 C32 H32B 110.1 . .
C33 C32 H32B 110.1 . .
H32A C32 H32B 108.4 . .
N34 C33 C32 105.2(9) . .
N34 C33 H33A 110.7 . .
C32 C33 H33A 110.7 . .
N34 C33 H33B 110.7 . .
C32 C33 H33B 110.7 . .
H33A C33 H33B 108.8 . .
C33 N34 Pt3 111.1(8) . .
C33 N34 H34A 109.4 . .
Pt3 N34 H34A 109.4 . .
C33 N34 H34B 109.4 . .
Pt3 N34 H34B 109.4 . .
H34A N34 H34B 108 . .
C2A N1A C6A 117.3(10) . .
C2A N1A Cu1 115.6(8) . .
C6A N1A Cu1 127.0(7) . .
N1A C2A C3A 122.3(11) . .
N1A C2A C2B 114.0(10) . .
C3A C2A C2B 123.6(10) . .
N4A C3A C2A 120.1(10) . .
N4A C3A H3AA 120 . .
C2A C3A H3AA 120 . .
C5A N4A C3A 117.7(9) . .
C5A N4A Pt1 120.8(8) . .
C3A N4A Pt1 121.5(7) . .
N4A C5A C6A 122.2(11) . .
N4A C5A H5AA 118.9 . .
C6A C5A H5AA 118.9 . .
N1A C6A C5A 120.3(10) . .
N1A C6A H6AA 119.9 . .
C5A C6A H6AA 119.9 . .
C6B N1B C2B 118.8(9) . .
C6B N1B Cu1 127.3(8) . .
C2B N1B Cu1 113.9(8) . .
N1B C2B C3B 120.7(10) . .
N1B C2B C2A 115.1(9) . .
C3B C2B C2A 124.1(9) . .
N4B C3B C2B 120.4(9) . .
N4B C3B H3BA 119.8 . .
C2B C3B H3BA 119.8 . .
C5B N4B C3B 117.7(9) . .
C5B N4B Pt2 123.7(8) . .
C3B N4B Pt2 118.5(7) . .
N4B C5B C6B 123.2(11) . .
N4B C5B H5BA 118.4 . .
C6B C5B H5BA 118.4 . .
N1B C6B C5B 119.1(10) . .
N1B C6B H6BA 120.5 . .
C5B C6B H6BA 120.5 . .
C6C N1C C2C 118.9(10) . .
C6C N1C Cu2 126.1(8) . 2_755
C2C N1C Cu2 114.7(7) . 2_755
N1C C2C C3C 120.9(9) . .
N1C C2C C2D 114.1(9) . .
C3C C2C C2D 125.0(11) . .
N4C C3C C2C 120.3(11) . .
N4C C3C H3CA 119.8 . .
C2C C3C H3CA 119.8 . .
C5C N4C C3C 117.6(9) . .
C5C N4C Pt2 120.2(7) . .
C3C N4C Pt2 121.9(8) . .
N4C C5C C6C 122.2(9) . .
N4C C5C H5CA 118.9 . .
C6C C5C H5CA 118.9 . .
N1C C6C C5C 120.0(11) . .
N1C C6C H6CA 120 . .
C5C C6C H6CA 120 . .
C2D N1D C6D 119.0(10) . .
C2D N1D Cu2 114.3(7) . 2_755
C6D N1D Cu2 126.6(8) . 2_755
N1D C2D C3D 121.7(10) . .
N1D C2D C2C 116.7(10) . .
C3D C2D C2C 121.6(10) . .
N4D C3D C2D 119.0(10) . .
N4D C3D H3DA 120.5 . .
C2D C3D H3DA 120.5 . .
C5D N4D C3D 119.2(10) . .
C5D N4D Pt3 122.8(7) . .
C3D N4D Pt3 118.0(7) . .
N4D C5D C6D 120.2(10) . .
N4D C5D H5DA 119.9 . .
C6D C5D H5DA 119.9 . .
N1D C6D C5D 120.9(10) . .
N1D C6D H6DA 119.6 . .
C5D C6D H6DA 119.6 . .
C6E N1E C2E 117.3(9) . .
C6E N1E Cu2 131.0(7) . .
C2E N1E Cu2 111.6(7) . .
N1E C2E C3E 121.4(10) . .
N1E C2E C2F 115.3(10) . .
C3E C2E C2F 123.3(9) . .
N4E C3E C2E 121.9(10) . .
N4E C3E H3EA 119 . .
C2E C3E H3EA 119 . .
C3E N4E C5E 118.2(9) . .
C3E N4E Pt3 122.1(7) . .
C5E N4E Pt3 119.7(7) . .
N4E C5E C6E 118.7(10) . .
N4E C5E H5EA 120.7 . .
C6E C5E H5EA 120.7 . .
N1E C6E C5E 122.2(10) . .
N1E C6E H6EA 118.9 . .
C5E C6E H6EA 118.9 . .
C2F N1F C6F 118.9(9) . .
C2F N1F Cu2 119.2(7) . .
C6F N1F Cu2 121.9(7) . .
N1F C2F C3F 120.8(10) . .
N1F C2F C2E 118.4(9) . .
C3F C2F C2E 120.7(9) . .
N4F C3F C2F 120.9(10) . .
N4F C3F H3FA 119.6 . .
C2F C3F H3FA 119.6 . .
C3F N4F C5F 118.0(9) . .
C3F N4F Pt1 118.9(7) . .
C5F N4F Pt1 122.9(8) . .
N4F C5F C6F 120.7(11) . .
N4F C5F H5FA 119.7 . .
C6F C5F H5FA 119.7 . .
N1F C6F C5F 120.6(10) . .
N1F C6F H6FA 119.7 . .
C5F C6F H6FA 119.7 . .
O13 N1N O12 122.1(13) . .
O13 N1N O11 119.3(13) . .
O12 N1N O11 118.5(13) . .
O22 N2N O23 123(2) . .
O22 N2N O21 120.6(16) . .
O23 N2N O21 116.0(18) . .
O33 N3N O32 124.4(15) . .
O33 N3N O31 120.1(15) . .
O32 N3N O31 115.4(15) . .
N3N O31 Cu1 121.9(10) . .
O42 N4N O43 121.0(17) . .
O42 N4N O41 116.3(17) . .
O43 N4N O41 122.6(16) . .
O53 N5N O52 121.2(12) . .
O53 N5N O51 120.0(14) . .
O52 N5N O51 118.8(15) . .
N5N O51 Cu1 125.2(14) . .
O62 N6N O63 118.7(10) . .
O62 N6N O61 120.4(10) . .
O63 N6N O61 121.0(10) . .
O73 N7N O72 119.7(11) . .
O73 N7N O71 122.4(10) . .
O72 N7N O71 117.9(11) . .
N7N O71 Cu1 114.2(8) . .
O83 N8N O82 118.5(8) . .
O83 N8N O81 121.5(8) . .
O82 N8N O81 119.8(8) . .
O91 N9N O92 121.4(9) . .
O91 N9N O93 119.8(9) . .
O92 N9N O93 118.7(8) . .
O101 N10N O102 120.6(9) . .
O101 N10N O103 116.9(8) . .
O102 N10N O103 118.8(8) . .
H11 O1 H12 107.7 . .
Cu2 O2 H21 123 . .
Cu2 O2 H22 115.8 . .
H21 O2 H22 107.7 . .
Cu2 O3 H31 110.8 . .
Cu2 O3 H32 120.8 . .
H31 O3 H32 107.8 . .
H1W O1W H2W 107.8 . .
H3W O2W H4W 107.8 . .
H5W O3W H6W 107.7 . .
H7W O4W H8W 107.8 . .
H9W O5W H10W 107.8 . .
H11W O6W H12W 107.7 . .
H13W O7W H14W 107.7 . .
H15W O8W H16W 107.7 . .
H17W O9W H18W 108 . .
H19W O10W H20W 105.6 . .
H21W O11W H22W 116.6 . .

loop_
_geom_bond_atom_site_label_1
_geom_bond_atom_site_label_2
_geom_bond_distance
_geom_bond_site_symmetry_2
Pt1 N11 2.008(8) .
Pt1 N14 2.009(8) .
Pt1 N4A 2.019(9) .
Pt1 N4F 2.023(9) .
Pt2 N21 2.019(8) .
Pt2 N4C 2.024(9) .
Pt2 N4B 2.030(9) .
Pt2 N24 2.050(9) .
Pt3 N34 1.999(9) .
Pt3 N4E 2.013(8) .
Pt3 N31 2.022(9) .
Pt3 N4D 2.028(9) .
Cu1 O31 1.938(12) .
Cu1 O51 1.948(18) .
Cu1 N1A 2.010(9) .
Cu1 N1B 2.021(9) .
Cu1 O71 2.342(9) .
Cu2 O3 1.947(8) .
Cu2 N1C 2.026(9) 2_755
Cu2 N1D 2.037(9) 2_755
Cu2 N1F 2.070(8) .
Cu2 O2 2.264(8) .
Cu2 N1E 2.319(9) .
N11 C12 1.486(14) .
N11 H11A 0.92 .
N11 H11B 0.92 .
C12 C13 1.498(16) .
C12 H12A 0.99 .
C12 H12B 0.99 .
C13 N14 1.490(14) .
C13 H13A 0.99 .
C13 H13B 0.99 .
N14 H14A 0.92 .
N14 H14B 0.92 .
N21 C22 1.462(14) .
N21 H21A 0.92 .
N21 H21B 0.92 .
C22 C23 1.472(18) .
C22 H22A 0.99 .
C22 H22B 0.99 .
C23 N24 1.492(14) .
C23 H23A 0.99 .
C23 H23B 0.99 .
N24 H24A 0.92 .
N24 H24B 0.92 .
N31 C32 1.448(15) .
N31 H31A 0.92 .
N31 H31B 0.92 .
C32 C33 1.527(17) .
C32 H32A 0.99 .
C32 H32B 0.99 .
C33 N34 1.479(13) .
C33 H33A 0.99 .
C33 H33B 0.99 .
N34 H34A 0.92 .
N34 H34B 0.92 .
N1A C2A 1.340(13) .
N1A C6A 1.354(14) .
C2A C3A 1.364(15) .
C2A C2B 1.476(15) .
C3A N4A 1.360(14) .
C3A H3AA 0.95 .
N4A C5A 1.328(14) .
C5A C6A 1.373(15) .
C5A H5AA 0.95 .
C6A H6AA 0.95 .
N1B C6B 1.321(15) .
N1B C2B 1.355(13) .
C2B C3B 1.367(14) .
C3B N4B 1.364(14) .
C3B H3BA 0.95 .
N4B C5B 1.288(14) .
C5B C6B 1.400(15) .
C5B H5BA 0.95 .
C6B H6BA 0.95 .
N1C C6C 1.339(13) .
N1C C2C 1.342(14) .
N1C Cu2 2.026(9) 2_755
C2C C3C 1.365(15) .
C2C C2D 1.471(13) .
C3C N4C 1.363(13) .
C3C H3CA 0.95 .
N4C C5C 1.330(14) .
C5C C6C 1.365(15) .
C5C H5CA 0.95 .
C6C H6CA 0.95 .
N1D C2D 1.309(14) .
N1D C6D 1.325(13) .
N1D Cu2 2.037(9) 2_755
C2D C3D 1.385(15) .
C3D N4D 1.350(13) .
C3D H3DA 0.95 .
N4D C5D 1.327(14) .
C5D C6D 1.383(16) .
C5D H5DA 0.95 .
C6D H6DA 0.95 .
N1E C6E 1.336(14) .
N1E C2E 1.341(13) .
C2E C3E 1.358(15) .
C2E C2F 1.486(14) .
C3E N4E 1.335(13) .
C3E H3EA 0.95 .
N4E C5E 1.359(13) .
C5E C6E 1.401(15) .
C5E H5EA 0.95 .
C6E H6EA 0.95 .
N1F C2F 1.318(13) .
N1F C6F 1.340(13) .
C2F C3F 1.388(14) .
C3F N4F 1.323(14) .
C3F H3FA 0.95 .
N4F C5F 1.354(14) .
C5F C6F 1.367(15) .
C5F H5FA 0.95 .
C6F H6FA 0.95 .
N1N O13 1.219(15) .
N1N O12 1.236(14) .
N1N O11 1.241(13) .
N2N O22 1.225(19) .
N2N O23 1.251(19) .
N2N O21 1.28(2) .
N3N O33 1.178(17) .
N3N O32 1.223(17) .
N3N O31 1.313(15) .
N4N O42 1.202(17) .
N4N O43 1.246(19) .
N4N O41 1.255(18) .
N5N O53 1.241(15) .
N5N O52 1.248(14) .
N5N O51 1.262(16) .
N6N O62 1.241(13) .
N6N O63 1.248(12) .
N6N O61 1.274(12) .
N7N O73 1.214(14) .
N7N O72 1.247(12) .
N7N O71 1.277(13) .
N8N O83 1.297(8) .
N8N O82 1.319(8) .
N8N O81 1.352(8) .
N9N O91 1.282(8) .
N9N O92 1.312(8) .
N9N O93 1.322(8) .
N10N O101 1.298(8) .
N10N O102 1.304(8) .
N10N O103 1.333(8) .
O1 H11 0.8498 .
O1 H12 0.8499 .
O2 H21 0.8498 .
O2 H22 0.8504 .
O3 H31 0.8501 .
O3 H32 0.8491 .
O1W H1W 0.8491 .
O1W H2W 0.8499 .
O2W H3W 0.849 .
O2W H4W 0.8504 .
O3W H5W 0.8493 .
O3W H6W 0.8505 .
O4W H7W 0.8496 .
O4W H8W 0.8496 .
O5W H9W 0.8497 .
O5W H10W 0.8493 .
O6W H11W 0.8499 .
O6W H12W 0.8497 .
O7W H13W 0.8484 .
O7W H14W 0.8514 .
O8W H15W 0.8508 .
O8W H16W 0.8496 .
O9W H17W 0.8482 .
O9W H18W 0.8486 .
O10W H19W 0.8707 .
O10W H20W 0.8526 .
O11W H21W 0.8787 .
O11W H22W 0.7326 .

loop_
_geom_torsion_atom_site_label_1
_geom_torsion_atom_site_label_2
_geom_torsion_atom_site_label_3
_geom_torsion_atom_site_label_4
_geom_torsion
_geom_torsion_site_symmetry_1
N14 Pt1 N11 C12 16.1(8) .
N4A Pt1 N11 C12 -164.4(8) .
Pt1 N11 C12 C13 -41.1(11) .
N11 C12 C13 N14 51.4(12) .
C12 C13 N14 Pt1 -38.1(11) .
N11 Pt1 N14 C13 12.5(8) .
N4F Pt1 N14 C13 -169.8(8) .
N4C Pt2 N21 C22 153.4(8) .
N24 Pt2 N21 C22 -22.6(8) .
Pt2 N21 C22 C23 46.2(11) .
N21 C22 C23 N24 -51.3(13) .
C22 C23 N24 Pt2 31.4(12) .
N21 Pt2 N24 C23 -4.8(9) .
N4B Pt2 N24 C23 174.2(9) .
N34 Pt3 N31 C32 -13.9(8) .
N4D Pt3 N31 C32 164.2(8) .
Pt3 N31 C32 C33 39.8(12) .
N31 C32 C33 N34 -51.7(13) .
C32 C33 N34 Pt3 40.1(12) .
N4E Pt3 N34 C33 162.8(7) .
N31 Pt3 N34 C33 -15.8(7) .
O31 Cu1 N1A C2A 170.2(8) .
O51 Cu1 N1A C2A 11(2) .
N1B Cu1 N1A C2A -9.0(7) .
O71 Cu1 N1A C2A -103.1(8) .
O31 Cu1 N1A C6A -7.6(10) .
O51 Cu1 N1A C6A -167.0(19) .
N1B Cu1 N1A C6A 173.2(10) .
O71 Cu1 N1A C6A 79.1(9) .
C6A N1A C2A C3A 3.7(15) .
Cu1 N1A C2A C3A -174.3(8) .
C6A N1A C2A C2B -174.9(9) .
Cu1 N1A C2A C2B 7.1(11) .
N1A C2A C3A N4A -2.6(16) .
C2B C2A C3A N4A 175.8(9) .
C2A C3A N4A C5A -0.2(15) .
C2A C3A N4A Pt1 -178.3(8) .
N11 Pt1 N4A C5A -96.1(9) .
N4F Pt1 N4A C5A 86.1(9) .
N11 Pt1 N4A C3A 81.9(8) .
N4F Pt1 N4A C3A -95.9(8) .
C3A N4A C5A C6A 1.8(17) .
Pt1 N4A C5A C6A 180.0(9) .
C2A N1A C6A C5A -2.0(16) .
Cu1 N1A C6A C5A 175.8(8) .
N4A C5A C6A N1A -0.7(18) .
O31 Cu1 N1B C6B -175(2) .
O51 Cu1 N1B C6B 12.7(10) .
N1A Cu1 N1B C6B -171.6(11) .
O71 Cu1 N1B C6B -86.3(10) .
O31 Cu1 N1B C2B 5(3) .
O51 Cu1 N1B C2B -166.5(8) .
N1A Cu1 N1B C2B 9.3(7) .
O71 Cu1 N1B C2B 94.5(8) .
C6B N1B C2B C3B -4.3(15) .
Cu1 N1B C2B C3B 175.0(8) .
C6B N1B C2B C2A 172.5(10) .
Cu1 N1B C2B C2A -8.3(11) .
N1A C2A C2B N1B 0.9(13) .
C3A C2A C2B N1B -177.7(10) .
N1A C2A C2B C3B 177.5(9) .
C3A C2A C2B C3B -1.0(16) .
N1B C2B C3B N4B 3.3(15) .
C2A C2B C3B N4B -173.2(9) .
C2B C3B N4B C5B 0.3(15) .
C2B C3B N4B Pt2 178.9(7) .
N4C Pt2 N4B C5B -93.5(9) .
N24 Pt2 N4B C5B 82.6(9) .
N4C Pt2 N4B C3B 88.0(8) .
N24 Pt2 N4B C3B -95.9(8) .
C3B N4B C5B C6B -2.8(16) .
Pt2 N4B C5B C6B 178.7(9) .
C2B N1B C6B C5B 1.8(16) .
Cu1 N1B C6B C5B -177.3(8) .
N4B C5B C6B N1B 1.8(18) .
C6C N1C C2C C3C -1.2(15) .
Cu2 N1C C2C C3C -176.0(8) 2_755
C6C N1C C2C C2D -178.9(9) .
Cu2 N1C C2C C2D 6.3(11) 2_755
N1C C2C C3C N4C -0.3(16) .
C2D C2C C3C N4C 177.2(10) .
C2C C3C N4C C5C 0.9(15) .
C2C C3C N4C Pt2 -172.5(8) .
N21 Pt2 N4C C5C -95.0(8) .
N4B Pt2 N4C C5C 85.7(8) .
N21 Pt2 N4C C3C 78.3(9) .
N4B Pt2 N4C C3C -101.0(9) .
C3C N4C C5C C6C -0.2(15) .
Pt2 N4C C5C C6C 173.3(8) .
C2C N1C C6C C5C 1.9(15) .
Cu2 N1C C6C C5C 176.0(7) 2_755
N4C C5C C6C N1C -1.2(16) .
C6D N1D C2D C3D -0.6(15) .
Cu2 N1D C2D C3D 179.6(8) 2_755
C6D N1D C2D C2C 177.5(9) .
Cu2 N1D C2D C2C -2.3(12) 2_755
N1C C2C C2D N1D -2.7(14) .
C3C C2C C2D N1D 179.7(10) .
N1C C2C C2D C3D 175.4(9) .
C3C C2C C2D C3D -2.2(17) .
N1D C2D C3D N4D 0.9(16) .
C2C C2D C3D N4D -177.1(9) .
C2D C3D N4D C5D -0.2(15) .
C2D C3D N4D Pt3 -179.0(7) .
N4E Pt3 N4D C5D -80.8(8) .
N31 Pt3 N4D C5D 97.9(9) .
N4E Pt3 N4D C3D 98.0(8) .
N31 Pt3 N4D C3D -83.4(8) .
C3D N4D C5D C6D -0.8(15) .
Pt3 N4D C5D C6D 178.0(8) .
C2D N1D C6D C5D -0.4(16) .
Cu2 N1D C6D C5D 179.4(8) 2_755
N4D C5D C6D N1D 1.1(16) .
O3 Cu2 N1E C6E 87.9(11) .
N1C Cu2 N1E C6E -6.1(11) 2_755
N1D Cu2 N1E C6E -86.0(11) 2_755
N1F Cu2 N1E C6E 179.4(11) .
O2 Cu2 N1E C6E 176.9(14) .
O3 Cu2 N1E C2E -95.8(8) .
N1C Cu2 N1E C2E 170.3(8) 2_755
N1D Cu2 N1E C2E 90.4(8) 2_755
N1F Cu2 N1E C2E -4.3(8) .
O2 Cu2 N1E C2E -7(2) .
C6E N1E C2E C3E 1.7(16) .
Cu2 N1E C2E C3E -175.2(8) .
C6E N1E C2E C2F -179.0(10) .
Cu2 N1E C2E C2F 4.1(12) .
N1E C2E C3E N4E -5.4(17) .
C2F C2E C3E N4E 175.3(10) .
C2E C3E N4E C5E 4.5(16) .
C2E C3E N4E Pt3 -177.1(8) .
N34 Pt3 N4E C3E 81.0(9) .
N4D Pt3 N4E C3E -97.2(9) .
N34 Pt3 N4E C5E -100.5(9) .
N4D Pt3 N4E C5E 81.3(8) .
C3E N4E C5E C6E -0.2(16) .
Pt3 N4E C5E C6E -178.7(8) .
C2E N1E C6E C5E 2.6(17) .
Cu2 N1E C6E C5E 178.8(8) .
N4E C5E C6E N1E -3.4(18) .
O3 Cu2 N1F C2F 96.3(8) .
N1C Cu2 N1F C2F -23(2) 2_755
N1D Cu2 N1F C2F -86.6(8) 2_755
O2 Cu2 N1F C2F -176.6(8) .
N1E Cu2 N1F C2F 3.9(8) .
O3 Cu2 N1F C6F -84.1(9) .
N1C Cu2 N1F C6F 156.5(14) 2_755
N1D Cu2 N1F C6F 93.0(9) 2_755
O2 Cu2 N1F C6F 3.0(9) .
N1E Cu2 N1F C6F -176.5(9) .
C6F N1F C2F C3F 0.7(16) .
Cu2 N1F C2F C3F -179.7(8) .
C6F N1F C2F C2E 177.3(10) .
Cu2 N1F C2F C2E -3.1(13) .
N1E C2E C2F N1F -1.2(15) .
C3E C2E C2F N1F 178.2(10) .
N1E C2E C2F C3F 175.5(10) .
C3E C2E C2F C3F -5.2(17) .
N1F C2F C3F N4F -0.3(17) .
C2E C2F C3F N4F -176.9(10) .
C2F C3F N4F C5F 2.2(16) .
C2F C3F N4F Pt1 177.8(8) .
N14 Pt1 N4F C3F -78.4(9) .
N4A Pt1 N4F C3F 102.0(9) .
N14 Pt1 N4F C5F 97.0(9) .
N4A Pt1 N4F C5F -82.7(9) .
C3F N4F C5F C6F -4.5(17) .
Pt1 N4F C5F C6F -179.9(9) .
C2F N1F C6F C5F -2.9(16) .
Cu2 N1F C6F C5F 177.5(9) .
N4F C5F C6F N1F 4.9(18) .
O33 N3N O31 Cu1 -9(2) .
O32 N3N O31 Cu1 169.8(12) .
O51 Cu1 O31 N3N -35.6(14) .
N1A Cu1 O31 N3N 148.9(13) .
N1B Cu1 O31 N3N 152.6(19) .
O71 Cu1 O31 N3N 62.8(12) .
O53 N5N O51 Cu1 176.9(10) .
O52 N5N O51 Cu1 -1(2) .
O31 Cu1 O51 N5N -33.8(15) .
N1A Cu1 O51 N5N 125(2) .
N1B Cu1 O51 N5N 144.6(14) .
O71 Cu1 O51 N5N -122.3(13) .
O73 N7N O71 Cu1 -48.2(16) .
O72 N7N O71 Cu1 133.8(9) .
O31 Cu1 O71 N7N -131.6(8) .
O51 Cu1 O71 N7N -28.4(9) .
N1A Cu1 O71 N7N 140.1(8) .
N1B Cu1 O71 N7N 60.2(8) .
